data_1518343
loop_
_publ_author_name
'Cabanillas, Alejandro'
'Davies, Christopher D.'
'Male, Louise'
'Simpkins, Nigel S.'

_publ_section_title
;
 Highly enantioselective access to diketopiperazines via cinchona alkaloid
 catalyzed Michael additions
;
_journal_issue 2
_journal_name_full 'Chem. Sci.'
_journal_page_first 1350
_journal_paper_doi 10.1039/C4SC03218G
_journal_volume 6
_journal_year 2015
_chemical_absolute_configuration ad
_chemical_formula_moiety 'C33 H28 N2 O4'
_chemical_formula_sum 'C33 H28 N2 O4'
_chemical_formula_weight 516.57
_chemical_name_systematic
;
1,4-dibenzyl-6-(3-oxo-1,3-diphenylpropyl)piperazine-2,3,5-trione
;
_space_group_crystal_system orthorhombic
_space_group_IT_number 19
_space_group_name_Hall 'P 2ac 2ab'
_space_group_name_H-M_alt 'P 21 21 21'
_symmetry_space_group_name_Hall 'P 2ac 2ab'
_symmetry_space_group_name_H-M 'P 21 21 21'
_atom_sites_solution_hydrogens geom
_atom_sites_solution_primary direct
_audit_creation_date 2014-08-01
_audit_creation_method
;
Olex2 1.2
(compiled 2014.07.22 svn.r2960 for OlexSys, GUI svn.r4862)
;
_audit_update_record
;
2014-08-01 deposited with the CCDC.
2014-11-28 downloaded from the CCDC.
;
_cell_angle_alpha 90
_cell_angle_beta 90
_cell_angle_gamma 90
_cell_formula_units_Z 4
_cell_length_a 12.1648(1)
_cell_length_b 12.4912(1)
_cell_length_c 17.1070(2)
_cell_measurement_reflns_used 20167
_cell_measurement_temperature 100.01(10)
_cell_measurement_theta_max 74.2680
_cell_measurement_theta_min 4.3550
_cell_volume 2599.46(4)
_computing_cell_refinement
;
CrysAlisPro, Agilent Technologies,
Version 1.171.36.28 (release 01-02-2013 CrysAlis171 .NET)
(compiled Feb  1 2013,16:14:44)
;
_computing_data_collection
;
CrysAlisPro, Agilent Technologies,
Version 1.171.36.28 (release 01-02-2013 CrysAlis171 .NET)
(compiled Feb  1 2013,16:14:44)
;
_computing_data_reduction
;
CrysAlisPro, Agilent Technologies,
Version 1.171.36.28 (release 01-02-2013 CrysAlis171 .NET)
(compiled Feb  1 2013,16:14:44)
;
_computing_molecular_graphics 'Olex2 (Dolomanov et al., 2009)'
_computing_publication_material 'Olex2 (Dolomanov et al., 2009)'
_computing_structure_refinement 'ShelXL (Sheldrick, 2008)'
_computing_structure_solution 'ShelXS (Sheldrick, 2008)'
_diffrn_ambient_temperature 100.01(10)
_diffrn_detector_area_resol_mean 5.1768
_diffrn_measured_fraction_theta_full 1.000
_diffrn_measured_fraction_theta_max 0.995
_diffrn_measurement_details
;
  1 omega  -33.00   29.00   1.0000    2.5500
omega____ theta____ kappa____ phi______ frames
    -      -42.5607   38.0000  -60.0000 62

  2 omega -121.00   -8.00   1.0000    2.5500
omega____ theta____ kappa____ phi______ frames
    -      -42.5607  -19.0000  120.0000 113

  3 omega   47.00   99.00   1.0000   12.2000
omega____ theta____ kappa____ phi______ frames
    -      106.6257  -45.0000    0.0000 52

  4 omega   88.00  176.00   1.0000   12.2000
omega____ theta____ kappa____ phi______ frames
    -      106.6257   30.0000   90.0000 88

  5 omega   35.00  138.00   1.0000   12.2000
omega____ theta____ kappa____ phi______ frames
    -      106.6257  -77.0000  -90.0000 103

  6 omega   35.00   68.00   1.0000   12.2000
omega____ theta____ kappa____ phi______ frames
    -      106.6257  -30.0000   60.0000 33

  7 omega   36.00   88.00   1.0000   12.2000
omega____ theta____ kappa____ phi______ frames
    -      106.6257  -30.0000  -90.0000 52

  8 omega   38.00   64.00   1.0000   12.2000
omega____ theta____ kappa____ phi______ frames
    -      106.6257  -45.0000  -90.0000 26

  9 omega   52.00   83.00   1.0000   12.2000
omega____ theta____ kappa____ phi______ frames
    -      106.6257  -30.0000 -180.0000 31

 10 omega -116.00  -11.00   1.0000    2.5500
omega____ theta____ kappa____ phi______ frames
    -      -42.5607  -77.0000  -60.0000 105

 11 omega  -50.00   30.00   1.0000    2.5500
omega____ theta____ kappa____ phi______ frames
    -      -42.5607   38.0000 -120.0000 80

 12 omega   94.00  178.00   1.0000   12.2000
omega____ theta____ kappa____ phi______ frames
    -      106.6257  125.0000  -60.0000 84

 13 omega   61.00  178.00   1.0000   12.2000
omega____ theta____ kappa____ phi______ frames
    -      106.6257   15.0000 -120.0000 117

 14 omega   83.00  178.00   1.0000   12.2000
omega____ theta____ kappa____ phi______ frames
    -      106.6257   30.0000  -60.0000 95

 15 omega   79.00  177.00   1.0000   12.2000
omega____ theta____ kappa____ phi______ frames
    -      106.6257   61.0000    0.0000 98

 16 omega -116.00  -11.00   1.0000    2.5500
omega____ theta____ kappa____ phi______ frames
    -      -42.5607  -77.0000   60.0000 105

 17 omega   23.00   98.00   1.0000    2.5500
omega____ theta____ kappa____ phi______ frames
    -       42.5607 -125.0000   90.0000 75

 18 omega   75.00  178.00   1.0000   12.2000
omega____ theta____ kappa____ phi______ frames
    -      106.6257   77.0000  120.0000 103

 19 omega   35.00  110.00   1.0000   12.2000
omega____ theta____ kappa____ phi______ frames
    -      106.6257 -125.0000  150.0000 75
;
_diffrn_measurement_device_type 'SuperNova, Dual, Cu at zero, Atlas'
_diffrn_measurement_method '\w scans'
_diffrn_orient_matrix_UB_11 -0.0375994000
_diffrn_orient_matrix_UB_12 -0.1158990000
_diffrn_orient_matrix_UB_13 -0.0154317000
_diffrn_orient_matrix_UB_21 0.0938910000
_diffrn_orient_matrix_UB_22 -0.0140012000
_diffrn_orient_matrix_UB_23 -0.0595521000
_diffrn_orient_matrix_UB_31 0.0760940000
_diffrn_orient_matrix_UB_32 -0.0398347000
_diffrn_orient_matrix_UB_33 0.0658184000
_diffrn_radiation_monochromator mirror
_diffrn_radiation_type 'Cu K\a'
_diffrn_radiation_wavelength 1.5418
_diffrn_reflns_av_R_equivalents 0.0219
_diffrn_reflns_av_unetI/netI 0.0150
_diffrn_reflns_Laue_measured_fraction_full 1.000
_diffrn_reflns_Laue_measured_fraction_max 0.995
_diffrn_reflns_limit_h_max 15
_diffrn_reflns_limit_h_min -15
_diffrn_reflns_limit_k_max 15
_diffrn_reflns_limit_k_min -15
_diffrn_reflns_limit_l_max 21
_diffrn_reflns_limit_l_min -20
_diffrn_reflns_number 24936
_diffrn_reflns_point_group_measured_fraction_full 1.000
_diffrn_reflns_point_group_measured_fraction_max 0.987
_diffrn_reflns_theta_full 67.684
_diffrn_reflns_theta_max 74.418
_diffrn_reflns_theta_min 4.383
_diffrn_source 'SuperNova (Cu) X-ray Source'
_exptl_absorpt_coefficient_mu 0.700
_exptl_absorpt_correction_T_max 1.00000
_exptl_absorpt_correction_T_min 0.93237
_exptl_absorpt_correction_type multi-scan
_exptl_absorpt_process_details
;
CrysAlisPro, Agilent Technologies,
Version 1.171.36.28 (release 01-02-2013 CrysAlis171 .NET)
(compiled Feb  1 2013,16:14:44)
Empirical absorption correction using spherical harmonics,
 implemented in SCALE3 ABSPACK scaling algorithm.
;
_exptl_crystal_colour colourless
_exptl_crystal_colour_primary colourless
_exptl_crystal_density_diffrn 1.320
_exptl_crystal_description block
_exptl_crystal_F_000 1088
_exptl_crystal_size_max 0.19
_exptl_crystal_size_mid 0.12
_exptl_crystal_size_min 0.09
_refine_diff_density_max 0.166
_refine_diff_density_min -0.174
_refine_diff_density_rms 0.031
_refine_ls_abs_structure_details
;
 Flack x determined using 2221 quotients [(I+)-(I-)]/[(I+)+(I-)]
 (Parsons and Flack (2004), Acta Cryst. A60, s61).
;
_refine_ls_abs_structure_Flack -0.01(4)
_refine_ls_extinction_method none
_refine_ls_goodness_of_fit_ref 1.032
_refine_ls_hydrogen_treatment constr
_refine_ls_matrix_type full
_refine_ls_number_parameters 352
_refine_ls_number_reflns 5250
_refine_ls_number_restraints 0
_refine_ls_restrained_S_all 1.032
_refine_ls_R_factor_all 0.0249
_refine_ls_R_factor_gt 0.0243
_refine_ls_shift/su_max 0.000
_refine_ls_shift/su_mean 0.000
_refine_ls_structure_factor_coef Fsqd
_refine_ls_weighting_details 'w=1/[\s^2^(Fo^2^)+(0.0347P)^2^+0.4172P] where P=(Fo^2^+2Fc^2^)/3'
_refine_ls_weighting_scheme calc
_refine_ls_wR_factor_gt 0.0623
_refine_ls_wR_factor_ref 0.0629
_reflns_Friedel_coverage 0.759
_reflns_Friedel_fraction_full 1.000
_reflns_Friedel_fraction_max 0.976
_reflns_number_gt 5145
_reflns_number_total 5250
_reflns_threshold_expression 'I > 2\s(I)'
_cod_data_source_file c4sc03218g2.cif
_cod_data_source_block 6l
_cod_depositor_comments 'Adding full bibliography for 1518342--1518345.cif.'
_cod_database_code 1518343
_shelxl_version_number 2013-4
_chemical_oxdiff_formula 'C18 H29 N2 O4'
_shelx_space_group_comment
;
The symmetry employed for this shelxl refinement is uniquely defined
by the following loop, which should always be used as a source of
symmetry information in preference to the above space-group names.
They are only intended as comments.
;
_shelx_estimated_absorpt_t_max 0.940
_shelx_estimated_absorpt_t_min 0.879
_reflns_odcompleteness_completeness 99.96
_reflns_odcompleteness_iscentric 1
_reflns_odcompleteness_theta 66.97
_olex2_refinement_description
;
1. Others
 Fixed Uiso: H6(0.021) H7(0.021) H8A(0.022) H8B(0.022) H11(0.026) H12(0.029)
 H13(0.029) H14(0.028) H15(0.023) H16A(0.024) H16B(0.024) H18(0.025) H19(0.028)
 H20(0.029) H21(0.031) H22(0.028) H23A(0.027) H23B(0.027) H25(0.028) H26(0.031)
 H27(0.032) H28(0.034) H29(0.03) H31(0.025) H32(0.031) H33(0.033) H34(0.034)
 H35(0.028)
 Fixed X: H6(0.1574) H7(0.1178) H8A(0.3043) H8B(0.2836) H11(0.4382)
 H12(0.6191) H13(0.732) H14(0.6638) H15(0.4817) H16A(0.309) H16B(0.2592)
 H18(0.0883) H19(0.0944) H20(0.2593) H21(0.4168) H22(0.4089) H23A(-0.2395)
 H23B(-0.2077) H25(-0.3882) H26(-0.4653) H27(-0.3708) H28(-0.197) H29(-0.1191)
 H31(0.1897) H32(0.0922) H33(-0.0697) H34(-0.1343) H35(-0.0372)
 Fixed Y: H6(0.467) H7(0.5391) H8A(0.6273) H8B(0.6504) H11(0.3449) H12(0.3462)
 H13(0.4942) H14(0.6425) H15(0.6431) H16A(0.5828) H16B(0.6304) H18(0.4611)
 H19(0.2905) H20(0.1941) H21(0.2671) H22(0.4353) H23A(0.6219) H23B(0.5439)
 H25(0.4599) H26(0.3123) H27(0.2269) H28(0.2888) H29(0.4361) H31(0.79)
 H32(0.9494) H33(0.9494) H34(0.7904) H35(0.6313)
 Fixed Z: H6(0.064) H7(0.1893) H8A(0.1128) H8B(0.2036) H11(0.255) H12(0.301)
 H13(0.2776) H14(0.2098) H15(0.1652) H16A(-0.0035) H16B(-0.0829) H18(-0.1122)
 H19(-0.1676) H20(-0.169) H21(-0.1116) H22(-0.0523) H23A(0.0382) H23B(0.1087)
 H25(0.0696) H26(0.0069) H27(-0.0945) H28(-0.1314) H29(-0.0682) H31(0.0973)
 H32(0.1163) H33(0.1898) H34(0.2452) H35(0.2264)
;
_olex2_submission_special_instructions 'No special instructions were received'

loop_
_space_group_symop_operation_xyz
'x, y, z'
'-x+1/2, -y, z+1/2'
'x+1/2, -y+1/2, -z'
'-x, y+1/2, -z+1/2'

loop_
_atom_site_label
_atom_site_type_symbol
_atom_site_fract_x
_atom_site_fract_y
_atom_site_fract_z
_atom_site_U_iso_or_equiv
_atom_site_adp_type
_atom_site_occupancy
_atom_site_site_symmetry_order
_atom_site_calc_flag
_atom_site_refinement_flags_posn
_atom_site_refinement_flags_adp
N1 N 0.14335(9) 0.59929(9) -0.00094(7) 0.0170(2) Uani 1 1 d . .
C2 C 0.07235(12) 0.66855(11) -0.03436(8) 0.0184(3) Uani 1 1 d . .
O2 O 0.09464(10) 0.72858(9) -0.08819(6) 0.0261(2) Uani 1 1 d . .
C3 C -0.04858(12) 0.66294(11) -0.00760(9) 0.0189(3) Uani 1 1 d . .
O3 O -0.11329(9) 0.72857(8) -0.03133(7) 0.0268(2) Uani 1 1 d . .
N4 N -0.08027(9) 0.57507(10) 0.03623(7) 0.0191(2) Uani 1 1 d . .
C5 C -0.00539(11) 0.50717(11) 0.07275(8) 0.0183(3) Uani 1 1 d . .
O5 O -0.03635(9) 0.43276(8) 0.11211(6) 0.0245(2) Uani 1 1 d . .
C6 C 0.11540(11) 0.53561(11) 0.06764(8) 0.0171(3) Uani 1 1 d . .
H6 H 0.1574 0.4670 0.0640 0.021 Uiso 1 1 calc R U
C7 C 0.14556(11) 0.58862(11) 0.14783(8) 0.0175(3) Uani 1 1 d . .
H7 H 0.1178 0.5391 0.1893 0.021 Uiso 1 1 calc R U
C8 C 0.26992(11) 0.59861(11) 0.16083(8) 0.0180(3) Uani 1 1 d . .
H8A H 0.3043 0.6273 0.1128 0.022 Uiso 1 1 calc R U
H8B H 0.2836 0.6504 0.2036 0.022 Uiso 1 1 calc R U
C9 C 0.32398(12) 0.49260(11) 0.18141(8) 0.0183(3) Uani 1 1 d . .
O9 O 0.27196(9) 0.40924(8) 0.18176(7) 0.0257(2) Uani 1 1 d . .
C10 C 0.44226(11) 0.49439(11) 0.20603(8) 0.0181(3) Uani 1 1 d . .
C11 C 0.48369(12) 0.40552(12) 0.24622(9) 0.0213(3) Uani 1 1 d . .
H11 H 0.4382 0.3449 0.2550 0.026 Uiso 1 1 calc R U
C12 C 0.59126(13) 0.40611(13) 0.27317(9) 0.0241(3) Uani 1 1 d . .
H12 H 0.6191 0.3462 0.3010 0.029 Uiso 1 1 calc R U
C13 C 0.65826(12) 0.49422(13) 0.25944(9) 0.0246(3) Uani 1 1 d . .
H13 H 0.7320 0.4942 0.2776 0.029 Uiso 1 1 calc R U
C14 C 0.61773(12) 0.58240(13) 0.21919(9) 0.0230(3) Uani 1 1 d . .
H14 H 0.6638 0.6425 0.2098 0.028 Uiso 1 1 calc R U
C15 C 0.50960(11) 0.58272(12) 0.19255(9) 0.0195(3) Uani 1 1 d . .
H15 H 0.4817 0.6431 0.1652 0.023 Uiso 1 1 calc R U
C16 C 0.24756(12) 0.57665(11) -0.04119(9) 0.0203(3) Uani 1 1 d . .
H16A H 0.3090 0.5828 -0.0035 0.024 Uiso 1 1 calc R U
H16B H 0.2592 0.6304 -0.0829 0.024 Uiso 1 1 calc R U
C17 C 0.24796(12) 0.46555(11) -0.07676(8) 0.0178(3) Uani 1 1 d . .
C18 C 0.15500(12) 0.42157(12) -0.11144(8) 0.0206(3) Uani 1 1 d . .
H18 H 0.0883 0.4611 -0.1122 0.025 Uiso 1 1 calc R U
C19 C 0.15872(13) 0.32046(12) -0.14493(9) 0.0232(3) Uani 1 1 d . .
H19 H 0.0944 0.2905 -0.1676 0.028 Uiso 1 1 calc R U
C20 C 0.25647(14) 0.26291(12) -0.14536(9) 0.0238(3) Uani 1 1 d . .
H20 H 0.2593 0.1941 -0.1690 0.029 Uiso 1 1 calc R U
C21 C 0.34979(13) 0.30612(12) -0.11122(10) 0.0255(3) Uani 1 1 d . .
H21 H 0.4168 0.2671 -0.1116 0.031 Uiso 1 1 calc R U
C22 C 0.34516(12) 0.40657(12) -0.07648(9) 0.0232(3) Uani 1 1 d . .
H22 H 0.4089 0.4353 -0.0523 0.028 Uiso 1 1 calc R U
C23 C -0.19780(12) 0.55659(12) 0.05206(9) 0.0228(3) Uani 1 1 d . .
H23A H -0.2395 0.6219 0.0382 0.027 Uiso 1 1 calc R U
H23B H -0.2077 0.5439 0.1087 0.027 Uiso 1 1 calc R U
C24 C -0.24513(12) 0.46251(11) 0.00736(9) 0.0203(3) Uani 1 1 d . .
C25 C -0.34887(12) 0.42509(12) 0.02892(9) 0.0235(3) Uani 1 1 d . .
H25 H -0.3882 0.4599 0.0696 0.028 Uiso 1 1 calc R U
C26 C -0.39493(13) 0.33758(13) -0.00857(10) 0.0256(3) Uani 1 1 d . .
H26 H -0.4653 0.3123 0.0069 0.031 Uiso 1 1 calc R U
C27 C -0.33888(14) 0.28658(12) -0.06863(10) 0.0263(3) Uani 1 1 d . .
H27 H -0.3708 0.2269 -0.0945 0.032 Uiso 1 1 calc R U
C28 C -0.23601(14) 0.32345(13) -0.09052(10) 0.0282(3) Uani 1 1 d . .
H28 H -0.1970 0.2888 -0.1314 0.034 Uiso 1 1 calc R U
C29 C -0.18954(12) 0.41118(13) -0.05272(9) 0.0250(3) Uani 1 1 d . .
H29 H -0.1191 0.4361 -0.0682 0.030 Uiso 1 1 calc R U
C30 C 0.08616(12) 0.69410(12) 0.15975(8) 0.0187(3) Uani 1 1 d . .
C31 C 0.12392(12) 0.78965(12) 0.12732(9) 0.0211(3) Uani 1 1 d . .
H31 H 0.1897 0.7900 0.0973 0.025 Uiso 1 1 calc R U
C32 C 0.06594(14) 0.88465(12) 0.13857(9) 0.0257(3) Uani 1 1 d . .
H32 H 0.0922 0.9494 0.1163 0.031 Uiso 1 1 calc R U
C33 C -0.03015(14) 0.88462(13) 0.18234(10) 0.0277(3) Uani 1 1 d . .
H33 H -0.0697 0.9494 0.1898 0.033 Uiso 1 1 calc R U
C34 C -0.06860(14) 0.79036(15) 0.21514(10) 0.0287(3) Uani 1 1 d . .
H34 H -0.1343 0.7904 0.2452 0.034 Uiso 1 1 calc R U
C35 C -0.01068(12) 0.69577(13) 0.20385(9) 0.0233(3) Uani 1 1 d . .
H35 H -0.0372 0.6313 0.2264 0.028 Uiso 1 1 calc R U

loop_
_atom_site_aniso_label
_atom_site_aniso_U_11
_atom_site_aniso_U_22
_atom_site_aniso_U_33
_atom_site_aniso_U_23
_atom_site_aniso_U_13
_atom_site_aniso_U_12
N1 0.0178(5) 0.0147(5) 0.0184(6) 0.0008(4) 0.0017(5) 0.0006(4)
C2 0.0221(7) 0.0148(6) 0.0184(7) -0.0013(5) -0.0015(5) 0.0002(5)
O2 0.0293(6) 0.0231(5) 0.0258(6) 0.0073(4) -0.0002(5) 0.0018(4)
C3 0.0212(7) 0.0166(6) 0.0190(7) -0.0033(5) -0.0033(5) 0.0013(5)
O3 0.0248(5) 0.0222(5) 0.0336(6) 0.0020(5) -0.0046(5) 0.0068(4)
N4 0.0159(6) 0.0195(6) 0.0218(6) -0.0019(5) -0.0015(5) 0.0004(5)
C5 0.0200(7) 0.0167(6) 0.0183(7) -0.0021(5) -0.0015(5) -0.0014(5)
O5 0.0237(5) 0.0228(5) 0.0271(6) 0.0049(4) -0.0016(4) -0.0060(4)
C6 0.0177(6) 0.0150(6) 0.0187(7) 0.0015(5) -0.0007(5) 0.0015(5)
C7 0.0179(6) 0.0171(6) 0.0176(6) 0.0010(5) -0.0011(5) 0.0001(5)
C8 0.0173(6) 0.0174(6) 0.0192(7) -0.0001(5) -0.0025(5) 0.0008(5)
C9 0.0197(6) 0.0179(6) 0.0173(7) 0.0005(5) 0.0011(5) 0.0002(5)
O9 0.0223(5) 0.0179(5) 0.0367(6) 0.0030(5) -0.0032(4) -0.0016(4)
C10 0.0189(7) 0.0193(6) 0.0163(6) -0.0018(5) 0.0010(5) 0.0025(5)
C11 0.0236(7) 0.0194(7) 0.0209(7) -0.0001(6) 0.0012(6) 0.0015(6)
C12 0.0257(7) 0.0236(7) 0.0230(7) -0.0003(6) -0.0023(6) 0.0081(6)
C13 0.0194(7) 0.0300(8) 0.0244(7) -0.0049(6) -0.0035(6) 0.0036(6)
C14 0.0203(7) 0.0241(7) 0.0248(7) -0.0027(6) 0.0010(6) -0.0020(6)
C15 0.0191(6) 0.0197(6) 0.0197(7) 0.0001(5) 0.0010(5) 0.0028(5)
C16 0.0179(6) 0.0187(6) 0.0242(7) -0.0002(6) 0.0031(5) -0.0010(5)
C17 0.0195(6) 0.0170(6) 0.0170(7) 0.0029(5) 0.0027(5) 0.0005(5)
C18 0.0200(7) 0.0229(7) 0.0190(7) 0.0017(6) -0.0003(5) 0.0033(6)
C19 0.0256(7) 0.0249(7) 0.0192(7) -0.0018(6) -0.0026(6) -0.0041(6)
C20 0.0332(8) 0.0182(7) 0.0201(7) -0.0019(6) 0.0027(6) 0.0012(6)
C21 0.0235(7) 0.0223(7) 0.0307(8) 0.0008(6) 0.0033(6) 0.0053(6)
C22 0.0194(6) 0.0214(7) 0.0287(8) 0.0005(6) -0.0007(6) 0.0002(6)
C23 0.0159(6) 0.0256(8) 0.0268(8) -0.0046(6) 0.0008(6) 0.0007(5)
C24 0.0194(7) 0.0205(7) 0.0209(7) 0.0029(6) -0.0042(5) 0.0004(5)
C25 0.0190(7) 0.0267(7) 0.0248(7) 0.0014(6) -0.0014(6) 0.0010(6)
C26 0.0199(7) 0.0272(7) 0.0296(8) 0.0070(6) -0.0061(6) -0.0039(6)
C27 0.0310(8) 0.0203(7) 0.0276(8) 0.0027(6) -0.0095(7) -0.0048(6)
C28 0.0324(8) 0.0270(8) 0.0254(8) -0.0036(6) 0.0002(6) -0.0031(7)
C29 0.0230(7) 0.0258(7) 0.0261(8) -0.0027(6) 0.0019(6) -0.0048(6)
C30 0.0189(7) 0.0206(7) 0.0165(7) -0.0030(5) -0.0041(5) 0.0024(6)
C31 0.0216(7) 0.0208(7) 0.0209(7) -0.0019(6) -0.0020(6) 0.0004(6)
C32 0.0320(8) 0.0207(7) 0.0244(8) -0.0024(6) -0.0051(7) 0.0037(6)
C33 0.0328(8) 0.0272(8) 0.0231(8) -0.0059(6) -0.0046(6) 0.0120(7)
C34 0.0249(8) 0.0387(9) 0.0226(8) -0.0045(7) 0.0014(6) 0.0089(7)
C35 0.0228(7) 0.0264(7) 0.0209(7) -0.0005(6) 0.0003(6) 0.0021(6)

loop_
_atom_type_symbol
_atom_type_description
_atom_type_scat_dispersion_real
_atom_type_scat_dispersion_imag
_atom_type_scat_source
C C 0.0181 0.0091 'International Tables Vol C Tables 4.2.6.8 and 6.1.1.4'
H H 0.0000 0.0000 'International Tables Vol C Tables 4.2.6.8 and 6.1.1.4'
N N 0.0311 0.0180 'International Tables Vol C Tables 4.2.6.8 and 6.1.1.4'
O O 0.0492 0.0322 'International Tables Vol C Tables 4.2.6.8 and 6.1.1.4'

loop_
_geom_angle_atom_site_label_1
_geom_angle_atom_site_label_2
_geom_angle_atom_site_label_3
_geom_angle
C2 N1 C6 122.78(12)
C2 N1 C16 118.48(12)
C6 N1 C16 118.24(11)
N1 C2 C3 117.11(12)
O2 C2 N1 124.91(14)
O2 C2 C3 117.69(13)
O3 C3 C2 119.44(13)
O3 C3 N4 122.63(14)
N4 C3 C2 117.55(12)
C3 N4 C5 122.94(12)
C3 N4 C23 119.61(12)
C5 N4 C23 117.19(12)
N4 C5 C6 117.78(12)
O5 C5 N4 120.98(13)
O5 C5 C6 121.01(13)
N1 C6 C5 113.63(11)
N1 C6 H6 107.3
N1 C6 C7 114.80(11)
C5 C6 H6 107.3
C5 C6 C7 106.01(11)
C7 C6 H6 107.3
C6 C7 H7 106.3
C8 C7 C6 113.09(11)
C8 C7 H7 106.3
C30 C7 C6 111.92(11)
C30 C7 H7 106.3
C30 C7 C8 112.32(12)
C7 C8 H8A 109.0
C7 C8 H8B 109.0
H8A C8 H8B 107.8
C9 C8 C7 112.92(12)
C9 C8 H8A 109.0
C9 C8 H8B 109.0
O9 C9 C8 121.39(13)
O9 C9 C10 120.65(13)
C10 C9 C8 117.86(12)
C11 C10 C9 118.14(13)
C15 C10 C9 121.98(13)
C15 C10 C11 119.84(13)
C10 C11 H11 120.0
C12 C11 C10 119.91(14)
C12 C11 H11 120.0
C11 C12 H12 120.0
C11 C12 C13 120.09(14)
C13 C12 H12 120.0
C12 C13 H13 119.9
C12 C13 C14 120.23(14)
C14 C13 H13 119.9
C13 C14 H14 120.0
C13 C14 C15 119.99(15)
C15 C14 H14 120.0
C10 C15 H15 120.0
C14 C15 C10 119.94(14)
C14 C15 H15 120.0
N1 C16 H16A 109.3
N1 C16 H16B 109.3
N1 C16 C17 111.53(11)
H16A C16 H16B 108.0
C17 C16 H16A 109.3
C17 C16 H16B 109.3
C18 C17 C16 122.05(13)
C18 C17 C22 118.88(13)
C22 C17 C16 119.05(13)
C17 C18 H18 119.7
C19 C18 C17 120.62(14)
C19 C18 H18 119.7
C18 C19 H19 120.0
C18 C19 C20 120.06(14)
C20 C19 H19 120.0
C19 C20 H20 120.1
C21 C20 C19 119.82(14)
C21 C20 H20 120.1
C20 C21 H21 120.0
C20 C21 C22 119.92(14)
C22 C21 H21 120.0
C17 C22 H22 119.7
C21 C22 C17 120.69(14)
C21 C22 H22 119.7
N4 C23 H23A 108.9
N4 C23 H23B 108.9
N4 C23 C24 113.41(12)
H23A C23 H23B 107.7
C24 C23 H23A 108.9
C24 C23 H23B 108.9
C25 C24 C23 118.03(14)
C29 C24 C23 123.16(14)
C29 C24 C25 118.81(14)
C24 C25 H25 119.7
C26 C25 C24 120.50(15)
C26 C25 H25 119.7
C25 C26 H26 119.8
C25 C26 C27 120.40(15)
C27 C26 H26 119.8
C26 C27 H27 120.3
C28 C27 C26 119.43(15)
C28 C27 H27 120.3
C27 C28 H28 119.9
C27 C28 C29 120.20(16)
C29 C28 H28 119.9
C24 C29 C28 120.66(14)
C24 C29 H29 119.7
C28 C29 H29 119.7
C31 C30 C7 122.23(13)
C31 C30 C35 118.64(13)
C35 C30 C7 119.12(13)
C30 C31 H31 119.8
C32 C31 C30 120.49(14)
C32 C31 H31 119.8
C31 C32 H32 120.0
C33 C32 C31 120.02(15)
C33 C32 H32 120.0
C32 C33 H33 119.9
C34 C33 C32 120.20(14)
C34 C33 H33 119.9
C33 C34 H34 120.2
C33 C34 C35 119.69(15)
C35 C34 H34 120.2
C30 C35 H35 119.5
C34 C35 C30 120.98(15)
C34 C35 H35 119.5

loop_
_geom_bond_atom_site_label_1
_geom_bond_atom_site_label_2
_geom_bond_distance
N1 C2 1.3496(18)
N1 C6 1.4576(18)
N1 C16 1.4701(18)
C2 O2 1.2182(18)
C2 C3 1.542(2)
C3 O3 1.2068(18)
C3 N4 1.3841(19)
N4 C5 1.3926(18)
N4 C23 1.4733(18)
C5 O5 1.2080(18)
C5 C6 1.5142(19)
C6 H6 1.0000
C6 C7 1.5669(19)
C7 H7 1.0000
C7 C8 1.5341(18)
C7 C30 1.5165(19)
C8 H8A 0.9900
C8 H8B 0.9900
C8 C9 1.5199(19)
C9 O9 1.2184(18)
C9 C10 1.4993(19)
C10 C11 1.400(2)
C10 C15 1.393(2)
C11 H11 0.9500
C11 C12 1.388(2)
C12 H12 0.9500
C12 C13 1.389(2)
C13 H13 0.9500
C13 C14 1.390(2)
C14 H14 0.9500
C14 C15 1.392(2)
C15 H15 0.9500
C16 H16A 0.9900
C16 H16B 0.9900
C16 C17 1.5153(19)
C17 C18 1.390(2)
C17 C22 1.393(2)
C18 H18 0.9500
C18 C19 1.388(2)
C19 H19 0.9500
C19 C20 1.389(2)
C20 H20 0.9500
C20 C21 1.386(2)
C21 H21 0.9500
C21 C22 1.390(2)
C22 H22 0.9500
C23 H23A 0.9900
C23 H23B 0.9900
C23 C24 1.516(2)
C24 C25 1.395(2)
C24 C29 1.387(2)
C25 H25 0.9500
C25 C26 1.386(2)
C26 H26 0.9500
C26 C27 1.388(2)
C27 H27 0.9500
C27 C28 1.385(2)
C28 H28 0.9500
C28 C29 1.392(2)
C29 H29 0.9500
C30 C31 1.394(2)
C30 C35 1.399(2)
C31 H31 0.9500
C31 C32 1.394(2)
C32 H32 0.9500
C32 C33 1.388(2)
C33 H33 0.9500
C33 C34 1.386(3)
C34 H34 0.9500
C34 C35 1.389(2)
C35 H35 0.9500

loop_
_geom_torsion_atom_site_label_1
_geom_torsion_atom_site_label_2
_geom_torsion_atom_site_label_3
_geom_torsion_atom_site_label_4
_geom_torsion
N1 C2 C3 O3 174.34(13)
N1 C2 C3 N4 -12.58(19)
N1 C6 C7 C8 -67.30(15)
N1 C6 C7 C30 60.76(15)
N1 C16 C17 C18 38.11(18)
N1 C16 C17 C22 -143.51(13)
C2 N1 C6 C5 30.55(18)
C2 N1 C6 C7 -91.71(16)
C2 N1 C16 C17 -107.36(14)
C2 C3 N4 C5 16.17(19)
C2 C3 N4 C23 -169.85(12)
O2 C2 C3 O3 -11.5(2)
O2 C2 C3 N4 161.58(13)
C3 N4 C5 O5 178.17(13)
C3 N4 C5 C6 3.68(19)
C3 N4 C23 C24 108.34(15)
O3 C3 N4 C5 -170.98(13)
O3 C3 N4 C23 3.0(2)
N4 C5 C6 N1 -26.16(17)
N4 C5 C6 C7 100.85(14)
N4 C23 C24 C25 167.88(13)
N4 C23 C24 C29 -11.0(2)
C5 N4 C23 C24 -77.34(16)
C5 C6 C7 C8 166.41(11)
C5 C6 C7 C30 -65.53(14)
O5 C5 C6 N1 159.35(13)
O5 C5 C6 C7 -73.64(16)
C6 N1 C2 O2 174.65(13)
C6 N1 C2 C3 -11.67(19)
C6 N1 C16 C17 64.76(16)
C6 C7 C8 C9 -75.18(15)
C6 C7 C30 C31 -82.05(16)
C6 C7 C30 C35 97.06(15)
C7 C8 C9 O9 4.5(2)
C7 C8 C9 C10 -171.93(12)
C7 C30 C31 C32 178.93(14)
C7 C30 C35 C34 -178.96(14)
C8 C7 C30 C31 46.42(18)
C8 C7 C30 C35 -134.47(14)
C8 C9 C10 C11 161.72(13)
C8 C9 C10 C15 -15.90(19)
C9 C10 C11 C12 -177.02(13)
C9 C10 C15 C14 177.47(13)
O9 C9 C10 C11 -14.8(2)
O9 C9 C10 C15 167.63(14)
C10 C11 C12 C13 -0.8(2)
C11 C10 C15 C14 -0.1(2)
C11 C12 C13 C14 0.5(2)
C12 C13 C14 C15 0.1(2)
C13 C14 C15 C10 -0.3(2)
C15 C10 C11 C12 0.6(2)
C16 N1 C2 O2 -13.6(2)
C16 N1 C2 C3 160.07(12)
C16 N1 C6 C5 -141.20(12)
C16 N1 C6 C7 96.53(14)
C16 C17 C18 C19 178.66(14)
C16 C17 C22 C21 -177.51(14)
C17 C18 C19 C20 -1.2(2)
C18 C17 C22 C21 0.9(2)
C18 C19 C20 C21 1.0(2)
C19 C20 C21 C22 0.2(2)
C20 C21 C22 C17 -1.2(2)
C22 C17 C18 C19 0.3(2)
C23 N4 C5 O5 4.1(2)
C23 N4 C5 C6 -170.44(13)
C23 C24 C25 C26 -178.32(14)
C23 C24 C29 C28 178.45(15)
C24 C25 C26 C27 -0.6(2)
C25 C24 C29 C28 -0.4(2)
C25 C26 C27 C28 0.4(2)
C26 C27 C28 C29 -0.2(2)
C27 C28 C29 C24 0.3(2)
C29 C24 C25 C26 0.6(2)
C30 C7 C8 C9 156.97(12)
C30 C31 C32 C33 0.0(2)
C31 C30 C35 C34 0.2(2)
C31 C32 C33 C34 0.2(2)
C32 C33 C34 C35 -0.2(2)
C33 C34 C35 C30 0.0(2)
C35 C30 C31 C32 -0.2(2)
